data_4081739
loop_
_publ_author_name
'Mohammad, Adil'
'Olson, Justine R.'
'Rotsch, David A.'
'Bemowski, Ross D.'
'Swenson, Dale C.'
'Messerle, Louis'

_publ_section_title
;
 High- and Mid-Valent Tantalum and Mono(peralkylcyclopentadienyl)tantalum
 Complexes of the Bicyclic Guanidinate Hexahydropyrimidopyrimidinate
;
_journal_issue 21
_journal_name_full Organometallics
_journal_page_first 6232
_journal_paper_doi 10.1021/om400364m
_journal_volume 32
_journal_year 2013
_chemical_formula_moiety 'C17 H27 Cl2 N3 Ta'
_chemical_formula_sum 'C17 H27 Cl2 N3 Ta'
_chemical_formula_weight 525.27
_chemical_name_systematic
; 
 ? 
;
_space_group_IT_number 2
_symmetry_cell_setting triclinic
_symmetry_space_group_name_Hall '-P 1'
_symmetry_space_group_name_H-M 'P -1'
_atom_sites_solution_hydrogens geom
_atom_sites_solution_primary direct
_atom_sites_solution_secondary difmap
_audit_creation_method SHELXL-97
_cell_angle_alpha 83.847(5)
_cell_angle_beta 73.764(5)
_cell_angle_gamma 71.654(5)
_cell_formula_units_Z 2
_cell_length_a 8.7191(10)
_cell_length_b 9.2140(10)
_cell_length_c 13.0122(14)
_cell_measurement_reflns_used 4296
_cell_measurement_temperature 190(2)
_cell_measurement_theta_max 27.9
_cell_measurement_theta_min 1.0
_cell_volume 952.46(19)
_computing_cell_refinement 'HKL Scalepack (Otwinowski & Minor,1997)'
_computing_data_collection 'Collect (Nonius BV, 1997-2000)'
_computing_data_reduction 'HKL Denzo, Scalepack (Otwinowski & Minor,1997)'
_computing_molecular_graphics 'SHELXTL v6.1 (Sheldrick, 2008)'
_computing_publication_material 'SHELXTL v6.1 (Sheldrick, 2008)'
_computing_structure_refinement 'SHELXTL v6.1 (Sheldrick, 2008)'
_computing_structure_solution 'SHELXTL v6.1 (Sheldrick, 2008)'
_diffrn_ambient_temperature 190(2)
_diffrn_detector_area_resol_mean 9
_diffrn_measured_fraction_theta_full 0.998
_diffrn_measured_fraction_theta_max 0.998
_diffrn_measurement_device_type 'Nonius KappaCCD'
_diffrn_measurement_method 'CCD phi and omega scans'
_diffrn_radiation_monochromator graphite
_diffrn_radiation_source 'normal-focus sealed tube'
_diffrn_radiation_type MoK\a
_diffrn_radiation_wavelength 0.71073
_diffrn_reflns_av_R_equivalents 0.0338
_diffrn_reflns_av_sigmaI/netI 0.0545
_diffrn_reflns_limit_h_max 11
_diffrn_reflns_limit_h_min -11
_diffrn_reflns_limit_k_max 11
_diffrn_reflns_limit_k_min -11
_diffrn_reflns_limit_l_max 16
_diffrn_reflns_limit_l_min -16
_diffrn_reflns_number 14682
_diffrn_reflns_theta_full 27.50
_diffrn_reflns_theta_max 27.50
_diffrn_reflns_theta_min 3.26
_diffrn_standards_number 0
_exptl_absorpt_coefficient_mu 6.053
_exptl_absorpt_correction_T_max 0.8393
_exptl_absorpt_correction_T_min 0.5303
_exptl_absorpt_correction_type multi-scan
_exptl_absorpt_process_details 'HKL Scalepack (Otwinowski & Minor,1997)'
_exptl_crystal_colour orange
_exptl_crystal_density_diffrn 1.832
_exptl_crystal_density_method 'not measured'
_exptl_crystal_description plate
_exptl_crystal_F_000 514
_exptl_crystal_size_max 0.12
_exptl_crystal_size_mid 0.07
_exptl_crystal_size_min 0.03
_refine_diff_density_max 1.941
_refine_diff_density_min -1.003
_refine_diff_density_rms 0.148
_refine_ls_extinction_method none
_refine_ls_goodness_of_fit_ref 1.036
_refine_ls_hydrogen_treatment constr
_refine_ls_matrix_type full
_refine_ls_number_parameters 229
_refine_ls_number_reflns 4367
_refine_ls_number_restraints 71
_refine_ls_restrained_S_all 1.028
_refine_ls_R_factor_all 0.0435
_refine_ls_R_factor_gt 0.0307
_refine_ls_shift/su_max 0.007
_refine_ls_shift/su_mean 0.000
_refine_ls_structure_factor_coef Fsqd
_refine_ls_weighting_details 'calc w=1/[\s^2^(Fo^2^)+(0.0276P)^2^+0.0000P] where P=(Fo^2^+2Fc^2^)/3'
_refine_ls_weighting_scheme calc
_refine_ls_wR_factor_gt 0.0611
_refine_ls_wR_factor_ref 0.0657
_reflns_number_gt 3688
_reflns_number_total 4367
_reflns_threshold_expression >2sigma(I)
_cod_data_source_file om400364m_si_001.cif
_cod_data_source_block mes10-22
_cod_depositor_comments
;
The following automatic conversions were performed:

'_symmetry_cell_setting' value 'Triclinic' changed to 'triclinic'
according to /home/saulius/struct/CIF-dictionaries/cif_core.dic
dictionary named 'cif_core.dic' version 2.4.2 from 2011-04-26.

Automatic conversion script
Id: cif_fix_values 1891 2012-01-12 08:04:46Z andrius 
;
_cod_original_cell_volume 952.46(18)
_cod_original_sg_symbol_Hall '-P 1 '
_cod_original_sg_symbol_H-M 'P -1 '
_cod_database_code 4081739

loop_
_symmetry_equiv_pos_as_xyz
'x, y, z'
'-x, -y, -z'

loop_
_atom_site_label
_atom_site_type_symbol
_atom_site_fract_x
_atom_site_fract_y
_atom_site_fract_z
_atom_site_U_iso_or_equiv
_atom_site_adp_type
_atom_site_occupancy
_atom_site_symmetry_multiplicity
_atom_site_calc_flag
_atom_site_refinement_flags
_atom_site_disorder_assembly
_atom_site_disorder_group
Ta1 Ta 0.14306(2) 0.72464(2) 0.236299(13) 0.02456(7) Uani 1 1 d . A .
Cl1 Cl 0.08704(16) 0.48281(14) 0.28752(9) 0.0391(3) Uani 1 1 d . . .
Cl2 Cl 0.02302(16) 0.73313(15) 0.08804(9) 0.0397(3) Uani 1 1 d . . .
N1 N 0.3474(4) 0.7642(4) 0.1203(3) 0.0279(8) Uani 1 1 d . . .
C1 C 0.4638(5) 0.6592(5) 0.1622(3) 0.0248(9) Uani 1 1 d . A .
N2 N 0.3843(4) 0.6143(4) 0.2591(3) 0.0305(9) Uani 1 1 d D . .
C2 C 0.4756(8) 0.4732(9) 0.3073(6) 0.036(2) Uani 0.667(11) 1 d PDU A 1
H2A H 0.4654 0.3829 0.2781 0.043 Uiso 0.667(11) 1 calc PR A 1
H2B H 0.4276 0.4726 0.3858 0.043 Uiso 0.667(11) 1 calc PR A 1
C3 C 0.6573(9) 0.4667(11) 0.2822(5) 0.0372(19) Uani 0.667(11) 1 d PDU A 1
H3A H 0.7204 0.3700 0.3116 0.045 Uiso 0.667(11) 1 calc PR A 1
H3B H 0.6670 0.5525 0.3172 0.045 Uiso 0.667(11) 1 calc PR A 1
C4 C 0.7336(8) 0.4762(11) 0.1627(6) 0.036(2) Uani 0.667(11) 1 d PDU A 1
H4A H 0.8452 0.4909 0.1495 0.043 Uiso 0.667(11) 1 calc PR A 1
H4B H 0.7482 0.3793 0.1296 0.043 Uiso 0.667(11) 1 calc PR A 1
N3 N 0.6254(4) 0.6041(4) 0.1136(3) 0.0294(9) Uani 1 1 d D . .
C5 C 0.6895(6) 0.6626(6) 0.0059(4) 0.0384(12) Uani 1 1 d . A .
H5A H 0.7861 0.5818 -0.0344 0.046 Uiso 1 1 calc R . .
H5B H 0.7286 0.7507 0.0115 0.046 Uiso 1 1 calc R . .
C6 C 0.5556(6) 0.7116(6) -0.0531(4) 0.0388(12) Uani 1 1 d . . .
H6A H 0.5303 0.6203 -0.0692 0.047 Uiso 1 1 calc R A .
H6B H 0.5969 0.7616 -0.1219 0.047 Uiso 1 1 calc R . .
C7 C 0.3981(6) 0.8205(6) 0.0109(4) 0.0379(12) Uani 1 1 d . A .
H7A H 0.4164 0.9209 0.0124 0.046 Uiso 1 1 calc R . .
H7B H 0.3071 0.8356 -0.0244 0.046 Uiso 1 1 calc R . .
C11 C 0.1318(5) 0.9269(5) 0.3324(3) 0.0273(10) Uani 1 1 d . . .
C12 C 0.0621(6) 0.8262(5) 0.4107(3) 0.0299(10) Uani 1 1 d . A .
C13 C -0.0915(6) 0.8287(5) 0.3910(3) 0.0301(10) Uani 1 1 d . . .
C14 C -0.1158(5) 0.9290(6) 0.3029(4) 0.0319(10) Uani 1 1 d . A .
C15 C 0.0210(6) 0.9892(5) 0.2652(4) 0.0308(10) Uani 1 1 d . A .
C16 C 0.2848(6) 0.9701(6) 0.3281(4) 0.0424(13) Uani 1 1 d . A .
H16A H 0.2520 1.0744 0.3539 0.064 Uiso 1 1 calc R . .
H16B H 0.3541 0.9650 0.2542 0.064 Uiso 1 1 calc R . .
H16C H 0.3488 0.8991 0.3736 0.064 Uiso 1 1 calc R . .
C17 C 0.1339(7) 0.7437(6) 0.4996(4) 0.0436(13) Uani 1 1 d . . .
H17A H 0.0900 0.8089 0.5624 0.065 Uiso 1 1 calc R A .
H17B H 0.2561 0.7191 0.4769 0.065 Uiso 1 1 calc R . .
H17C H 0.1027 0.6490 0.5179 0.065 Uiso 1 1 calc R . .
C18 C -0.2109(7) 0.7466(7) 0.4554(4) 0.0458(13) Uani 1 1 d . A .
H18A H -0.3090 0.8199 0.4993 0.069 Uiso 1 1 calc R . .
H18B H -0.1557 0.6694 0.5020 0.069 Uiso 1 1 calc R . .
H18C H -0.2462 0.6965 0.4072 0.069 Uiso 1 1 calc R . .
C19 C -0.2689(6) 0.9706(7) 0.2605(5) 0.0535(16) Uani 1 1 d . . .
H19A H -0.3598 1.0482 0.3060 0.080 Uiso 1 1 calc R A .
H19B H -0.3039 0.8793 0.2609 0.080 Uiso 1 1 calc R . .
H19C H -0.2426 1.0114 0.1871 0.080 Uiso 1 1 calc R . .
C20 C 0.0431(7) 1.1041(6) 0.1771(4) 0.0458(13) Uani 1 1 d . . .
H20A H 0.0073 1.2060 0.2073 0.069 Uiso 1 1 calc R A .
H20B H -0.0246 1.1031 0.1286 0.069 Uiso 1 1 calc R . .
H20C H 0.1613 1.0788 0.1373 0.069 Uiso 1 1 calc R . .
C2' C 0.4830(15) 0.5074(19) 0.3261(10) 0.036(2) Uani 0.333(11) 1 d PDU A 2
H2'1 H 0.4181 0.4413 0.3700 0.043 Uiso 0.333(11) 1 calc PR A 2
H2'2 H 0.5110 0.5649 0.3747 0.043 Uiso 0.333(11) 1 calc PR A 2
C3' C 0.6409(19) 0.4115(13) 0.2523(12) 0.037(3) Uani 0.333(11) 1 d PDU A 2
H3'1 H 0.6117 0.3466 0.2094 0.044 Uiso 0.333(11) 1 calc PR A 2
H3'2 H 0.7130 0.3432 0.2956 0.044 Uiso 0.333(11) 1 calc PR A 2
C4' C 0.7369(14) 0.510(2) 0.1777(12) 0.036(2) Uani 0.333(11) 1 d PDU A 2
H4'1 H 0.7674 0.5753 0.2193 0.043 Uiso 0.333(11) 1 calc PR A 2
H4'2 H 0.8408 0.4447 0.1307 0.043 Uiso 0.333(11) 1 calc PR A 2
C100 C 0.00150 0.90000 0.34043 0.01 Uiso 0.0 1 calc . . .

loop_
_atom_site_aniso_label
_atom_site_aniso_U_11
_atom_site_aniso_U_22
_atom_site_aniso_U_33
_atom_site_aniso_U_23
_atom_site_aniso_U_13
_atom_site_aniso_U_12
Ta1 0.02498(11) 0.02584(11) 0.02299(11) 0.00281(7) -0.00751(7) -0.00772(8)
Cl1 0.0470(7) 0.0323(7) 0.0386(7) 0.0064(5) -0.0080(6) -0.0176(6)
Cl2 0.0443(7) 0.0515(8) 0.0328(6) 0.0035(6) -0.0199(6) -0.0203(6)
N1 0.027(2) 0.034(2) 0.0228(19) 0.0075(16) -0.0069(16) -0.0120(17)
C1 0.028(2) 0.026(2) 0.023(2) -0.0017(18) -0.0096(19) -0.0083(19)
N2 0.024(2) 0.035(2) 0.026(2) 0.0072(17) -0.0073(16) -0.0031(17)
C2 0.036(3) 0.038(4) 0.029(3) 0.004(3) -0.014(2) -0.003(3)
C3 0.037(3) 0.041(4) 0.034(3) 0.002(3) -0.018(3) -0.004(3)
C4 0.031(2) 0.038(4) 0.038(3) 0.001(3) -0.014(2) -0.005(2)
N3 0.0204(19) 0.035(2) 0.028(2) 0.0018(17) -0.0038(16) -0.0034(17)
C5 0.031(3) 0.052(3) 0.030(3) 0.003(2) -0.001(2) -0.016(2)
C6 0.043(3) 0.046(3) 0.023(2) 0.002(2) -0.002(2) -0.016(3)
C7 0.040(3) 0.041(3) 0.035(3) 0.013(2) -0.012(2) -0.018(2)
C11 0.029(2) 0.027(2) 0.026(2) -0.0048(19) -0.0053(19) -0.008(2)
C12 0.034(3) 0.030(3) 0.025(2) -0.0058(19) -0.008(2) -0.006(2)
C13 0.028(2) 0.034(3) 0.026(2) -0.004(2) -0.0011(19) -0.010(2)
C14 0.020(2) 0.038(3) 0.034(3) -0.006(2) -0.0051(19) -0.003(2)
C15 0.032(3) 0.020(2) 0.035(3) 0.0023(19) -0.006(2) -0.003(2)
C16 0.037(3) 0.043(3) 0.050(3) -0.010(2) -0.010(2) -0.015(2)
C17 0.045(3) 0.049(3) 0.029(3) -0.004(2) -0.012(2) -0.001(3)
C18 0.040(3) 0.059(4) 0.037(3) -0.004(3) 0.007(2) -0.028(3)
C19 0.026(3) 0.070(4) 0.058(4) -0.004(3) -0.019(3) 0.003(3)
C20 0.052(3) 0.027(3) 0.044(3) 0.008(2) -0.007(3) 0.000(2)
C2' 0.036(3) 0.038(4) 0.029(3) 0.004(3) -0.014(2) -0.003(3)
C3' 0.036(4) 0.037(5) 0.035(4) 0.002(4) -0.015(4) -0.002(4)
C4' 0.031(2) 0.038(4) 0.038(3) 0.001(3) -0.014(2) -0.005(2)

loop_
_atom_type_symbol
_atom_type_description
_atom_type_scat_dispersion_real
_atom_type_scat_dispersion_imag
_atom_type_scat_source
C C 0.0033 0.0016 'International Tables Vol C Tables 4.2.6.8 and 6.1.1.4'
H H 0.0000 0.0000 'International Tables Vol C Tables 4.2.6.8 and 6.1.1.4'
N N 0.0061 0.0033 'International Tables Vol C Tables 4.2.6.8 and 6.1.1.4'
Cl Cl 0.1484 0.1585 'International Tables Vol C Tables 4.2.6.8 and 6.1.1.4'
Ta Ta -0.7052 6.5227 'International Tables Vol C Tables 4.2.6.8 and 6.1.1.4'

loop_
_geom_angle_atom_site_label_1
_geom_angle_atom_site_label_2
_geom_angle_atom_site_label_3
_geom_angle
N1 Ta1 N2 62.62(13)
N1 Ta1 C100 116.2
N2 Ta1 C100 114.0
Cl1 Ta1 C100 115.0
Cl2 Ta1 C100 111.3
N1 Ta1 C11 89.26(15)
N2 Ta1 C11 87.85(15)
N1 Ta1 C15 90.86(15)
N2 Ta1 C15 119.83(16)
C11 Ta1 C15 35.61(15)
N1 Ta1 C12 120.59(15)
N2 Ta1 C12 88.42(14)
C11 Ta1 C12 35.69(15)
C15 Ta1 C12 58.74(15)
N1 Ta1 Cl1 127.43(11)
N2 Ta1 Cl1 86.36(11)
C11 Ta1 Cl1 133.42(11)
C15 Ta1 Cl1 141.49(12)
C12 Ta1 Cl1 97.93(11)
N1 Ta1 Cl2 85.55(10)
N2 Ta1 Cl2 132.64(11)
C11 Ta1 Cl2 128.18(11)
C15 Ta1 Cl2 92.87(11)
C12 Ta1 Cl2 138.94(11)
Cl1 Ta1 Cl2 86.98(4)
N1 Ta1 C14 122.31(15)
N2 Ta1 C14 143.29(15)
C11 Ta1 C14 57.44(15)
C15 Ta1 C14 34.20(15)
C12 Ta1 C14 56.85(15)
Cl1 Ta1 C14 108.11(12)
Cl2 Ta1 C14 82.78(11)
N1 Ta1 C13 145.66(15)
N2 Ta1 C13 119.56(14)
C11 Ta1 C13 57.74(15)
C15 Ta1 C13 57.26(15)
C12 Ta1 C13 34.22(14)
Cl1 Ta1 C13 85.91(11)
Cl2 Ta1 C13 106.62(11)
C14 Ta1 C13 33.55(14)
C1 N1 C7 119.0(4)
C1 N1 Ta1 94.6(2)
C7 N1 Ta1 142.9(3)
N3 C1 N2 126.2(4)
N3 C1 N1 125.8(4)
N2 C1 N1 107.9(4)
C1 N2 C2 117.4(4)
C1 N2 C2' 119.4(6)
C1 N2 Ta1 93.6(2)
C2 N2 Ta1 140.1(4)
C2' N2 Ta1 146.4(6)
N2 C2 C3 108.8(6)
N2 C2 H2A 109.9
C3 C2 H2A 109.9
N2 C2 H2B 109.9
C3 C2 H2B 109.9
H2A C2 H2B 108.3
C2 C3 C4 111.7(6)
C2 C3 H3A 109.3
C4 C3 H3A 109.3
C2 C3 H3B 109.3
C4 C3 H3B 109.3
H3A C3 H3B 107.9
N3 C4 C3 110.4(6)
N3 C4 H4A 109.6
C3 C4 H4A 109.6
N3 C4 H4B 109.6
C3 C4 H4B 109.6
H4A C4 H4B 108.1
C1 N3 C5 118.8(4)
C1 N3 C4 120.1(4)
C5 N3 C4 120.8(4)
C1 N3 C4' 117.9(6)
C5 N3 C4' 122.3(6)
N3 C5 C6 110.5(4)
N3 C5 H5A 109.5
C6 C5 H5A 109.5
N3 C5 H5B 109.5
C6 C5 H5B 109.5
H5A C5 H5B 108.1
C5 C6 C7 111.7(4)
C5 C6 H6A 109.3
C7 C6 H6A 109.3
C5 C6 H6B 109.3
C7 C6 H6B 109.3
H6A C6 H6B 107.9
N1 C7 C6 111.8(4)
N1 C7 H7A 109.3
C6 C7 H7A 109.3
N1 C7 H7B 109.3
C6 C7 H7B 109.3
H7A C7 H7B 107.9
C15 C11 C12 108.1(4)
C15 C11 C16 125.7(4)
C12 C11 C16 126.0(4)
C15 C11 Ta1 73.8(2)
C12 C11 Ta1 74.6(3)
C16 C11 Ta1 121.8(3)
C13 C12 C11 107.3(4)
C13 C12 C17 127.1(4)
C11 C12 C17 125.5(4)
C13 C12 Ta1 75.8(2)
C11 C12 Ta1 69.7(2)
C17 C12 Ta1 122.8(3)
C14 C13 C12 108.0(4)
C14 C13 C18 125.7(4)
C12 C13 C18 126.2(4)
C14 C13 Ta1 72.7(3)
C12 C13 Ta1 70.0(2)
C18 C13 Ta1 125.3(3)
C15 C14 C13 109.4(4)
C15 C14 C19 125.9(4)
C13 C14 C19 124.7(4)
C15 C14 Ta1 69.5(3)
C13 C14 Ta1 73.7(3)
C19 C14 Ta1 125.5(3)
C14 C15 C11 107.3(4)
C14 C15 C20 127.4(4)
C11 C15 C20 125.2(4)
C14 C15 Ta1 76.3(3)
C11 C15 Ta1 70.6(2)
C20 C15 Ta1 121.7(3)
C11 C16 H16A 109.5
C11 C16 H16B 109.5
H16A C16 H16B 109.5
C11 C16 H16C 109.5
H16A C16 H16C 109.5
H16B C16 H16C 109.5
C12 C17 H17A 109.5
C12 C17 H17B 109.5
H17A C17 H17B 109.5
C12 C17 H17C 109.5
H17A C17 H17C 109.5
H17B C17 H17C 109.5
C13 C18 H18A 109.5
C13 C18 H18B 109.5
H18A C18 H18B 109.5
C13 C18 H18C 109.5
H18A C18 H18C 109.5
H18B C18 H18C 109.5
C14 C19 H19A 109.5
C14 C19 H19B 109.5
H19A C19 H19B 109.5
C14 C19 H19C 109.5
H19A C19 H19C 109.5
H19B C19 H19C 109.5
C15 C20 H20A 109.5
C15 C20 H20B 109.5
H20A C20 H20B 109.5
C15 C20 H20C 109.5
H20A C20 H20C 109.5
H20B C20 H20C 109.5
N2 C2' C3' 107.7(9)
N2 C2' H2'1 110.2
C3' C2' H2'1 110.2
N2 C2' H2'2 110.2
C3' C2' H2'2 110.2
H2'1 C2' H2'2 108.5
C2' C3' C4' 111.7(7)
C2' C3' H3'1 109.3
C4' C3' H3'1 109.3
C2' C3' H3'2 109.3
C4' C3' H3'2 109.3
H3'1 C3' H3'2 108.0
N3 C4' C3' 106.5(10)
N3 C4' H4'1 110.4
C3' C4' H4'1 110.4
N3 C4' H4'2 110.4
C3' C4' H4'2 110.4
H4'1 C4' H4'2 108.6

loop_
_geom_bond_atom_site_label_1
_geom_bond_atom_site_label_2
_geom_bond_distance
Ta1 N1 2.091(3)
Ta1 N2 2.118(3)
Ta1 C100 2.061
Ta1 C11 2.316(4)
Ta1 C15 2.357(4)
Ta1 C12 2.380(4)
Ta1 Cl1 2.4151(12)
Ta1 Cl2 2.4225(11)
Ta1 C14 2.443(5)
Ta1 C13 2.456(4)
N1 C1 1.357(5)
N1 C7 1.457(5)
C1 N3 1.328(5)
C1 N2 1.349(5)
N2 C2 1.473(6)
N2 C2' 1.474(7)
C2 C3 1.508(9)
C2 H2A 0.9900
C2 H2B 0.9900
C3 C4 1.515(9)
C3 H3A 0.9900
C3 H3B 0.9900
C4 N3 1.471(6)
C4 H4A 0.9900
C4 H4B 0.9900
N3 C5 1.469(5)
N3 C4' 1.472(7)
C5 C6 1.500(6)
C5 H5A 0.9900
C5 H5B 0.9900
C6 C7 1.502(7)
C6 H6A 0.9900
C6 H6B 0.9900
C7 H7A 0.9900
C7 H7B 0.9900
C11 C15 1.429(6)
C11 C12 1.440(6)
C11 C16 1.493(6)
C12 C13 1.425(6)
C12 C17 1.492(6)
C13 C14 1.414(6)
C13 C18 1.493(6)
C14 C15 1.414(6)
C14 C19 1.510(6)
C15 C20 1.489(6)
C16 H16A 0.9800
C16 H16B 0.9800
C16 H16C 0.9800
C17 H17A 0.9800
C17 H17B 0.9800
C17 H17C 0.9800
C18 H18A 0.9800
C18 H18B 0.9800
C18 H18C 0.9800
C19 H19A 0.9800
C19 H19B 0.9800
C19 H19C 0.9800
C20 H20A 0.9800
C20 H20B 0.9800
C20 H20C 0.9800
C2' C3' 1.508(9)
C2' H2'1 0.9900
C2' H2'2 0.9900
C3' C4' 1.515(9)
C3' H3'1 0.9900
C3' H3'2 0.9900
C4' H4'1 0.9900
C4' H4'2 0.9900

loop_
_geom_torsion_atom_site_label_1
_geom_torsion_atom_site_label_2
_geom_torsion_atom_site_label_3
_geom_torsion_atom_site_label_4
_geom_torsion
N2 Ta1 N1 C1 7.2(2)
C11 Ta1 N1 C1 95.1(3)
C15 Ta1 N1 C1 130.7(3)
C12 Ta1 N1 C1 77.1(3)
Cl1 Ta1 N1 C1 -53.7(3)
Cl2 Ta1 N1 C1 -136.5(3)
C14 Ta1 N1 C1 144.9(3)
C13 Ta1 N1 C1 110.3(3)
N2 Ta1 N1 C7 162.9(6)
C11 Ta1 N1 C7 -109.2(5)
C15 Ta1 N1 C7 -73.6(5)
C12 Ta1 N1 C7 -127.1(5)
Cl1 Ta1 N1 C7 102.0(5)
Cl2 Ta1 N1 C7 19.2(5)
C14 Ta1 N1 C7 -59.3(6)
C13 Ta1 N1 C7 -94.0(6)
C7 N1 C1 N3 2.3(7)
Ta1 N1 C1 N3 165.8(4)
C7 N1 C1 N2 -174.1(4)
Ta1 N1 C1 N2 -10.5(4)
N3 C1 N2 C2 -12.0(8)
N1 C1 N2 C2 164.3(5)
N3 C1 N2 C2' 7.7(12)
N1 C1 N2 C2' -175.9(10)
N3 C1 N2 Ta1 -166.0(4)
N1 C1 N2 Ta1 10.4(4)
N1 Ta1 N2 C1 -7.2(2)
C11 Ta1 N2 C1 -97.5(3)
C15 Ta1 N2 C1 -81.1(3)
C12 Ta1 N2 C1 -133.2(3)
Cl1 Ta1 N2 C1 128.8(3)
Cl2 Ta1 N2 C1 46.2(3)
C14 Ta1 N2 C1 -115.4(3)
C13 Ta1 N2 C1 -148.0(3)
N1 Ta1 N2 C2 -149.7(7)
C11 Ta1 N2 C2 120.0(7)
C15 Ta1 N2 C2 136.4(7)
C12 Ta1 N2 C2 84.3(7)
Cl1 Ta1 N2 C2 -13.7(7)
Cl2 Ta1 N2 C2 -96.3(7)
C14 Ta1 N2 C2 102.1(7)
C13 Ta1 N2 C2 69.5(7)
N1 Ta1 N2 C2' -177.2(15)
C11 Ta1 N2 C2' 92.5(15)
C15 Ta1 N2 C2' 108.9(15)
C12 Ta1 N2 C2' 56.8(15)
Cl1 Ta1 N2 C2' -41.3(15)
Cl2 Ta1 N2 C2' -123.8(15)
C14 Ta1 N2 C2' 74.6(15)
C13 Ta1 N2 C2' 41.9(15)
C1 N2 C2 C3 37.8(9)
C2' N2 C2 C3 -64(2)
Ta1 N2 C2 C3 174.6(5)
N2 C2 C3 C4 -56.5(12)
C2 C3 C4 N3 48.8(13)
N2 C1 N3 C5 177.6(4)
N1 C1 N3 C5 1.9(7)
N2 C1 N3 C4 3.6(8)
N1 C1 N3 C4 -172.0(6)
N2 C1 N3 C4' -13.8(12)
N1 C1 N3 C4' 170.5(11)
C3 C4 N3 C1 -22.2(11)
C3 C4 N3 C5 164.0(6)
C3 C4 N3 C4' 64(2)
C1 N3 C5 C6 -29.5(6)
C4 N3 C5 C6 144.4(6)
C4' N3 C5 C6 162.5(11)
N3 C5 C6 C7 52.4(6)
C1 N1 C7 C6 21.8(6)
Ta1 N1 C7 C6 -130.3(5)
C5 C6 C7 N1 -48.9(6)
N1 Ta1 C11 C15 92.5(3)
N2 Ta1 C11 C15 155.1(3)
C12 Ta1 C11 C15 -114.6(4)
Cl1 Ta1 C11 C15 -121.9(2)
Cl2 Ta1 C11 C15 8.8(3)
C14 Ta1 C11 C15 -37.5(3)
C13 Ta1 C11 C15 -77.5(3)
N1 Ta1 C11 C12 -152.9(3)
N2 Ta1 C11 C12 -90.3(3)
C15 Ta1 C11 C12 114.6(4)
Cl1 Ta1 C11 C12 -7.4(3)
Cl2 Ta1 C11 C12 123.3(2)
C14 Ta1 C11 C12 77.1(3)
C13 Ta1 C11 C12 37.1(2)
N1 Ta1 C11 C16 -29.8(4)
N2 Ta1 C11 C16 32.8(4)
C15 Ta1 C11 C16 -122.3(5)
C12 Ta1 C11 C16 123.1(5)
Cl1 Ta1 C11 C16 115.8(3)
Cl2 Ta1 C11 C16 -113.5(3)
C14 Ta1 C11 C16 -159.8(4)
C13 Ta1 C11 C16 160.3(4)
C15 C11 C12 C13 -0.4(5)
C16 C11 C12 C13 174.5(4)
Ta1 C11 C12 C13 -67.1(3)
C15 C11 C12 C17 -176.8(4)
C16 C11 C12 C17 -1.8(8)
Ta1 C11 C12 C17 116.5(5)
C15 C11 C12 Ta1 66.7(3)
C16 C11 C12 Ta1 -118.4(5)
N1 Ta1 C12 C13 146.8(2)
N2 Ta1 C12 C13 -156.7(3)
C11 Ta1 C12 C13 114.8(4)
C15 Ta1 C12 C13 76.6(3)
Cl1 Ta1 C12 C13 -70.6(3)
Cl2 Ta1 C12 C13 24.0(3)
C14 Ta1 C12 C13 35.9(3)
N1 Ta1 C12 C11 31.9(3)
N2 Ta1 C12 C11 88.5(3)
C15 Ta1 C12 C11 -38.3(2)
Cl1 Ta1 C12 C11 174.6(2)
Cl2 Ta1 C12 C11 -90.9(3)
C14 Ta1 C12 C11 -78.9(3)
C13 Ta1 C12 C11 -114.8(4)
N1 Ta1 C12 C17 -88.0(4)
N2 Ta1 C12 C17 -31.4(4)
C11 Ta1 C12 C17 -119.9(5)
C15 Ta1 C12 C17 -158.2(4)
Cl1 Ta1 C12 C17 54.7(4)
Cl2 Ta1 C12 C17 149.2(3)
C14 Ta1 C12 C17 161.2(5)
C13 Ta1 C12 C17 125.2(5)
C11 C12 C13 C14 -0.1(5)
C17 C12 C13 C14 176.1(5)
Ta1 C12 C13 C14 -63.2(3)
C11 C12 C13 C18 -177.2(5)
C17 C12 C13 C18 -1.0(8)
Ta1 C12 C13 C18 119.7(5)
C11 C12 C13 Ta1 63.1(3)
C17 C12 C13 Ta1 -120.7(5)
N1 Ta1 C13 C14 60.5(4)
N2 Ta1 C13 C14 144.3(3)
C11 Ta1 C13 C14 78.5(3)
C15 Ta1 C13 C14 36.0(3)
C12 Ta1 C13 C14 117.2(4)
Cl1 Ta1 C13 C14 -132.2(3)
Cl2 Ta1 C13 C14 -46.6(3)
N1 Ta1 C13 C12 -56.8(4)
N2 Ta1 C13 C12 27.1(3)
C11 Ta1 C13 C12 -38.8(2)
C15 Ta1 C13 C12 -81.3(3)
Cl1 Ta1 C13 C12 110.6(3)
Cl2 Ta1 C13 C12 -163.8(2)
C14 Ta1 C13 C12 -117.2(4)
N1 Ta1 C13 C18 -177.6(3)
N2 Ta1 C13 C18 -93.7(4)
C11 Ta1 C13 C18 -159.6(4)
C15 Ta1 C13 C18 157.9(4)
C12 Ta1 C13 C18 -120.8(5)
Cl1 Ta1 C13 C18 -10.3(4)
Cl2 Ta1 C13 C18 75.4(4)
C14 Ta1 C13 C18 121.9(5)
C12 C13 C14 C15 0.7(5)
C18 C13 C14 C15 177.8(5)
Ta1 C13 C14 C15 -60.8(3)
C12 C13 C14 C19 -176.3(5)
C18 C13 C14 C19 0.8(8)
Ta1 C13 C14 C19 122.3(5)
C12 C13 C14 Ta1 61.4(3)
C18 C13 C14 Ta1 -121.5(5)
N1 Ta1 C14 C15 -26.0(3)
N2 Ta1 C14 C15 60.5(4)
C11 Ta1 C14 C15 39.1(3)
C12 Ta1 C14 C15 81.9(3)
Cl1 Ta1 C14 C15 169.5(2)
Cl2 Ta1 C14 C15 -106.0(3)
C13 Ta1 C14 C15 118.5(4)
N1 Ta1 C14 C13 -144.5(3)
N2 Ta1 C14 C13 -58.0(4)
C11 Ta1 C14 C13 -79.5(3)
C15 Ta1 C14 C13 -118.5(4)
C12 Ta1 C14 C13 -36.7(3)
Cl1 Ta1 C14 C13 51.0(3)
Cl2 Ta1 C14 C13 135.4(3)
N1 Ta1 C14 C19 94.2(4)
N2 Ta1 C14 C19 -179.3(4)
C11 Ta1 C14 C19 159.2(5)
C15 Ta1 C14 C19 120.2(5)
C12 Ta1 C14 C19 -158.0(5)
Cl1 Ta1 C14 C19 -70.3(4)
Cl2 Ta1 C14 C19 14.1(4)
C13 Ta1 C14 C19 -121.3(5)
C13 C14 C15 C11 -0.9(5)
C19 C14 C15 C11 176.0(5)
Ta1 C14 C15 C11 -64.3(3)
C13 C14 C15 C20 -177.1(5)
C19 C14 C15 C20 -0.2(8)
Ta1 C14 C15 C20 119.6(5)
C13 C14 C15 Ta1 63.4(3)
C19 C14 C15 Ta1 -119.7(5)
C12 C11 C15 C14 0.8(5)
C16 C11 C15 C14 -174.1(5)
Ta1 C11 C15 C14 68.1(3)
C12 C11 C15 C20 177.1(4)
C16 C11 C15 C20 2.1(8)
Ta1 C11 C15 C20 -115.7(5)
C12 C11 C15 Ta1 -67.3(3)
C16 C11 C15 Ta1 117.8(5)
N1 Ta1 C15 C14 158.3(3)
N2 Ta1 C15 C14 -143.2(2)
C11 Ta1 C15 C14 -114.2(4)
C12 Ta1 C15 C14 -75.8(3)
Cl1 Ta1 C15 C14 -16.1(3)
Cl2 Ta1 C15 C14 72.7(2)
C13 Ta1 C15 C14 -35.3(2)
N1 Ta1 C15 C11 -87.5(3)
N2 Ta1 C15 C11 -29.0(3)
C12 Ta1 C15 C11 38.4(2)
Cl1 Ta1 C15 C11 98.1(3)
Cl2 Ta1 C15 C11 -173.1(2)
C14 Ta1 C15 C11 114.2(4)
C13 Ta1 C15 C11 78.9(3)
N1 Ta1 C15 C20 32.6(4)
N2 Ta1 C15 C20 91.1(4)
C11 Ta1 C15 C20 120.1(5)
C12 Ta1 C15 C20 158.5(4)
Cl1 Ta1 C15 C20 -141.8(3)
Cl2 Ta1 C15 C20 -53.0(4)
C14 Ta1 C15 C20 -125.7(5)
C13 Ta1 C15 C20 -161.0(4)
C1 N2 C2' C3' -27.9(16)
C2 N2 C2' C3' 60(2)
Ta1 N2 C2' C3' 140.7(8)
N2 C2' C3' C4' 55.4(17)
C1 N3 C4' C3' 38.8(16)
C5 N3 C4' C3' -153.1(7)
C4 N3 C4' C3' -64(2)
C2' C3' C4' N3 -60.9(17)
